data_8104414
loop_
_publ_author_name
'Cordier, G.'
'Ochmann, H.'

_publ_section_title
;
 Crystal structure of trisodium diarsenidoindate
;
_journal_name_full 'Zeitschrift fuer Kristallographie (149,1979-)'
_journal_page_first 107
_journal_page_last 108
_journal_volume 195
_journal_year 1991
_chemical_formula_sum 'In Na3 Sb2'
_chemical_name_systematic 'Na3 (In Sb2)'
_space_group_IT_number 14
_symmetry_space_group_name_Hall '-P 2ybc'
_symmetry_space_group_name_H-M 'P 1 21/c 1'
_cell_angle_alpha 90
_cell_angle_beta 92.6
_cell_angle_gamma 90
_cell_formula_units_Z 8
_cell_length_a 10.285
_cell_length_b 7.963
_cell_length_c 16.652
_cell_volume 1362.386
_citation_journal_id_ASTM ZEKRDZ
_cod_data_source_file Cordier_ZEKRDZ_1991_1431.cif
_cod_data_source_block In1Na3Sb2
_cod_original_formula_sum 'In1 Na3 Sb2'
_cod_database_code 8104414

loop_
_symmetry_equiv_pos_as_xyz
x,y,z
-x,y+1/2,-z+1/2
-x,-y,-z
x,-y-1/2,z-1/2

loop_
_atom_site_label
_atom_site_type_symbol
_atom_site_fract_x
_atom_site_fract_y
_atom_site_fract_z
_atom_site_occupancy
_atom_site_U_iso_or_equiv
Na5 Na+1 0.93 0.0304 0.1082 1 0.0
Sb3 Sb-3 0.4064 0.2143 0.7736 1 0.0
Sb2 Sb-3 0.8771 0.2377 0.2923 1 0.0
In1 In+3 0.6385 0.151 0.2088 1 0.0
Na3 Na+1 0.187 0.03 0.352 1 0.0
Na1 Na+1 0.872 0.84 0.2977 1 0.0
Na4 Na+1 0.3823 0.1557 0.9536 1 0.0
Sb1 Sb-3 0.6504 0.2377 0.0394 1 0.0
Sb4 Sb-3 0.8739 0.7243 0.9777 1 0.0
Na6 Na+1 0.3235 0.9902 0.1377 1 0.0
In2 In+3 0.8739 0.1377 0.458 1 0.0
Na2 Na+1 0.564 0.5088 0.8933 1 0.0
